data_1506567
loop_
_publ_author_name
'Pham, David'
'Cer\'on Bertran, Jordi'
'Olmstead, Marilyn M.'
'Mascal, Mark'
'Balch, Alan L.'

_publ_section_title
;
 Interaction of fullerenes with the concave surfaces of
 perchloroazatriquinacene.
;
_journal_issue 14
_journal_name_full 'Organic letters'
_journal_page_first 2805
_journal_page_last 2808
_journal_paper_doi 10.1021/ol050557p
_journal_volume 7
_journal_year 2005
_chemical_formula_moiety 'C70, C9 Cl9 N'
_chemical_formula_sum 'C79 Cl9 N'
_chemical_formula_weight 1281.85
_chemical_name_common 'Nanochloroazatriquinacene - C70'
_chemical_name_systematic
; 
 ? 
;
_space_group_IT_number 61
_symmetry_cell_setting orthorhombic
_symmetry_space_group_name_Hall '-P 2ac 2ab'
_symmetry_space_group_name_H-M 'P b c a'
_atom_sites_solution_primary direct
_atom_sites_solution_secondary difmap
_audit_creation_method SHELXL-97
_cell_angle_alpha 90.00
_cell_angle_beta 90.00
_cell_angle_gamma 90.00
_cell_formula_units_Z 8
_cell_length_a 16.844(3)
_cell_length_b 19.929(4)
_cell_length_c 26.869(5)
_cell_measurement_reflns_used 9231
_cell_measurement_temperature 90(2)
_cell_measurement_theta_max 28.25
_cell_measurement_theta_min 2.43
_cell_volume 9019(3)
_computing_cell_refinement SMART
_computing_data_collection 'SMART 5.054 (Bruker, 2002)'
_computing_data_reduction 'SAINT 6.45A (Bruker, 2003)'
_computing_molecular_graphics 'SHELXTL 5.1, XP (Sheldrick, 1994)'
_computing_publication_material 'SHELXS-97 (Sheldrick, 1990)'
_computing_structure_refinement 'SHELXL-97 (Sheldrick, 1997)'
_computing_structure_solution 'SHELXS-97 (Sheldrick, 1990)'
_diffrn_ambient_temperature 90(2)
_diffrn_measured_fraction_theta_full 0.962
_diffrn_measured_fraction_theta_max 0.962
_diffrn_measurement_device_type 'CCD area detector'
_diffrn_measurement_method 'phi and omega scans'
_diffrn_radiation_monochromator graphite
_diffrn_radiation_source 'fine-focus sealed tube'
_diffrn_radiation_type MoK\a
_diffrn_radiation_wavelength 0.71073
_diffrn_reflns_av_R_equivalents 0.0491
_diffrn_reflns_av_sigmaI/netI 0.0427
_diffrn_reflns_limit_h_max 20
_diffrn_reflns_limit_h_min -19
_diffrn_reflns_limit_k_max 25
_diffrn_reflns_limit_k_min -24
_diffrn_reflns_limit_l_max 10
_diffrn_reflns_limit_l_min -33
_diffrn_reflns_number 26087
_diffrn_reflns_theta_full 26.56
_diffrn_reflns_theta_max 26.56
_diffrn_reflns_theta_min 1.94
_exptl_absorpt_coefficient_mu 0.624
_exptl_absorpt_correction_T_max 0.9278
_exptl_absorpt_correction_T_min 0.7060
_exptl_absorpt_correction_type multi-scan
_exptl_absorpt_process_details 'SADABS 2.10 (Sheldrick, 2003)'
_exptl_crystal_colour 'metallic dark black'
_exptl_crystal_density_diffrn 1.888
_exptl_crystal_density_method 'not measured'
_exptl_crystal_description plate
_exptl_crystal_F_000 5072
_exptl_crystal_size_max 0.60
_exptl_crystal_size_mid 0.32
_exptl_crystal_size_min 0.12
_refine_diff_density_max 0.655
_refine_diff_density_min -0.375
_refine_diff_density_rms 0.086
_refine_ls_extinction_method none
_refine_ls_goodness_of_fit_ref 1.008
_refine_ls_matrix_type full
_refine_ls_number_parameters 802
_refine_ls_number_reflns 9041
_refine_ls_number_restraints 0
_refine_ls_restrained_S_all 1.008
_refine_ls_R_factor_all 0.0508
_refine_ls_R_factor_gt 0.0391
_refine_ls_shift/su_max 0.001
_refine_ls_shift/su_mean 0.000
_refine_ls_structure_factor_coef Fsqd
_refine_ls_weighting_details 'calc w=1/[\s^2^(Fo^2^)+(0.0734P)^2^] where P=(Fo^2^+2Fc^2^)/3'
_refine_ls_weighting_scheme calc
_refine_ls_wR_factor_gt 0.1048
_refine_ls_wR_factor_ref 0.1132
_reflns_number_gt 7151
_reflns_number_total 9041
_reflns_threshold_expression I>2\s(I)
_cod_data_source_file ol050557psi20050315_052127.cif
_cod_data_source_block dp110
_cod_depositor_comments
;
The following automatic conversions were performed:

'_symmetry_cell_setting' value 'Orthorhombic' changed to
'orthorhombic' according to
/home/saulius/struct/CIF-dictionaries/cif_core.dic dictionary named
'cif_core.dic' version 2.4.1 from
2010-06-29.

'_exptl_absorpt_correction_type' value 'Multi-scan'
changed to 'multi-scan' according to
/home/saulius/struct/CIF-dictionaries/cif_core.dic dictionary named
'cif_core.dic' version 2.4.1 from 2010-06-29.

Automatic conversion script
Id: cif_fix_values 1715 2011-07-08 13:25:40Z adriana 
;
_cod_original_cell_volume 9020(3)
_cod_database_code 1506567

loop_
_symmetry_equiv_pos_as_xyz
'x, y, z'
'-x+1/2, -y, z+1/2'
'-x, y+1/2, -z+1/2'
'x+1/2, -y+1/2, -z'
'-x, -y, -z'
'x-1/2, y, -z-1/2'
'x, -y-1/2, z-1/2'
'-x-1/2, y-1/2, z'

loop_
_atom_site_label
_atom_site_type_symbol
_atom_site_fract_x
_atom_site_fract_y
_atom_site_fract_z
_atom_site_U_iso_or_equiv
_atom_site_adp_type
_atom_site_occupancy
_atom_site_symmetry_multiplicity
_atom_site_calc_flag
Cl1 Cl 0.85880(3) 0.05702(3) 0.361488(19) 0.01856(13) Uani 1 1 d
Cl2 Cl 0.65951(3) 0.05516(3) 0.36243(2) 0.02048(14) Uani 1 1 d
Cl3 Cl 0.62297(4) 0.19873(3) 0.299721(19) 0.02209(14) Uani 1 1 d
Cl4 Cl 0.55206(3) 0.18899(3) 0.41800(2) 0.01972(13) Uani 1 1 d
Cl5 Cl 0.65093(3) 0.31878(3) 0.468336(18) 0.01811(13) Uani 1 1 d
Cl6 Cl 0.75454(3) 0.36967(3) 0.36747(2) 0.02113(14) Uani 1 1 d
Cl7 Cl 0.86432(3) 0.32110(3) 0.466627(18) 0.01766(13) Uani 1 1 d
Cl8 Cl 0.96385(3) 0.19221(3) 0.415467(19) 0.01800(13) Uani 1 1 d
Cl9 Cl 0.88906(4) 0.20173(3) 0.297884(18) 0.02177(14) Uani 1 1 d
N1 N 0.75666(10) 0.23484(9) 0.35128(7) 0.0152(4) Uani 1 1 d
C1 C 0.79777(13) 0.12432(10) 0.35858(7) 0.0148(5) Uani 1 1 d
C2 C 0.71913(14) 0.12360(11) 0.35911(7) 0.0166(5) Uani 1 1 d
C3 C 0.68562(14) 0.19287(10) 0.35471(8) 0.0163(5) Uani 1 1 d
C4 C 0.64145(13) 0.22036(10) 0.39929(7) 0.0153(4) Uani 1 1 d
C5 C 0.68043(13) 0.27151(10) 0.41908(7) 0.0139(4) Uani 1 1 d
C6 C 0.75658(13) 0.28494(11) 0.39093(8) 0.0156(5) Uani 1 1 d
C7 C 0.83419(13) 0.27293(10) 0.41796(7) 0.0144(4) Uani 1 1 d
C8 C 0.87371(13) 0.22274(10) 0.39754(7) 0.0154(5) Uani 1 1 d
C9 C 0.82857(13) 0.19437(10) 0.35377(7) 0.0156(5) Uani 1 1 d
C10 C 0.95825(13) 0.13606(11) 0.56160(8) 0.0185(5) Uani 1 1 d
C11 C 0.95912(14) 0.06888(11) 0.54148(8) 0.0199(5) Uani 1 1 d
C12 C 0.98288(13) 0.02387(12) 0.58131(8) 0.0202(5) Uani 1 1 d
C13 C 0.99679(13) 0.06371(12) 0.62596(8) 0.0206(5) Uani 1 1 d
C14 C 0.98121(13) 0.13276(11) 0.61386(8) 0.0200(5) Uani 1 1 d
C15 C 0.89883(14) 0.18038(11) 0.54699(8) 0.0186(5) Uani 1 1 d
C16 C 0.90094(14) 0.04951(11) 0.50758(8) 0.0192(5) Uani 1 1 d
C17 C 0.94729(14) -0.03799(11) 0.58526(8) 0.0207(5) Uani 1 1 d
C18 C 0.97385(14) 0.03845(11) 0.67217(8) 0.0206(5) Uani 1 1 d
C19 C 0.94406(14) 0.17390(11) 0.64877(8) 0.0201(5) Uani 1 1 d
C20 C 0.83821(14) 0.15925(11) 0.51198(7) 0.0188(5) Uani 1 1 d
C21 C 0.83934(14) 0.09550(11) 0.49267(7) 0.0184(5) Uani 1 1 d
C22 C 0.86400(14) -0.01507(11) 0.51196(8) 0.0194(5) Uani 1 1 d
C23 C 0.88722(14) -0.05799(11) 0.55007(8) 0.0191(5) Uani 1 1 d
C24 C 0.92337(14) -0.06378(11) 0.63366(8) 0.0191(5) Uani 1 1 d
C25 C 0.93681(14) -0.02625(11) 0.67624(8) 0.0206(5) Uani 1 1 d
C26 C 0.93437(14) 0.08118(12) 0.70806(8) 0.0209(5) Uani 1 1 d
C27 C 0.91987(14) 0.14704(11) 0.69674(8) 0.0197(5) Uani 1 1 d
C28 C 0.88268(14) 0.21935(11) 0.63326(8) 0.0197(5) Uani 1 1 d
C29 C 0.86016(14) 0.22252(11) 0.58341(8) 0.0185(5) Uani 1 1 d
C30 C 0.76322(13) 0.18934(11) 0.52617(8) 0.0165(5) Uani 1 1 d
C31 C 0.76570(14) 0.05933(11) 0.48673(8) 0.0186(5) Uani 1 1 d
C32 C 0.78126(14) -0.00923(11) 0.49862(7) 0.0200(5) Uani 1 1 d
C33 C 0.82684(15) -0.09642(10) 0.57618(8) 0.0210(5) Uani 1 1 d
C34 C 0.84972(14) -0.10015(10) 0.62782(8) 0.0198(5) Uani 1 1 d
C35 C 0.87587(14) -0.02390(11) 0.71460(8) 0.0194(5) Uani 1 1 d
C36 C 0.87472(14) 0.04230(11) 0.73424(8) 0.0205(5) Uani 1 1 d
C37 C 0.84548(15) 0.17694(11) 0.71062(8) 0.0216(5) Uani 1 1 d
C38 C 0.82136(15) 0.22149(10) 0.67151(8) 0.0200(5) Uani 1 1 d
C39 C 0.77674(15) 0.22823(11) 0.57026(8) 0.0189(5) Uani 1 1 d
C40 C 0.68981(14) 0.15686(11) 0.51741(7) 0.0177(5) Uani 1 1 d
C41 C 0.69100(14) 0.08918(11) 0.49682(7) 0.0193(5) Uani 1 1 d
C42 C 0.72195(15) -0.04888(11) 0.52134(8) 0.0204(5) Uani 1 1 d
C43 C 0.74628(13) -0.09461(11) 0.56148(8) 0.0186(5) Uani 1 1 d
C44 C 0.79161(14) -0.10198(10) 0.66581(8) 0.0183(5) Uani 1 1 d
C45 C 0.80528(14) -0.06211(10) 0.71157(8) 0.0193(5) Uani 1 1 d
C46 C 0.80338(14) 0.07166(11) 0.75136(7) 0.0200(5) Uani 1 1 d
C47 C 0.78738(15) 0.14236(11) 0.73908(7) 0.0200(5) Uani 1 1 d
C48 C 0.74055(14) 0.23179(11) 0.65980(8) 0.0188(5) Uani 1 1 d
C49 C 0.71670(14) 0.23520(11) 0.60681(8) 0.0187(5) Uani 1 1 d
C50 C 0.62560(14) 0.17558(11) 0.54897(8) 0.0185(5) Uani 1 1 d
C51 C 0.62758(14) 0.04524(11) 0.50968(8) 0.0207(5) Uani 1 1 d
C52 C 0.64332(14) -0.02289(12) 0.52162(8) 0.0205(5) Uani 1 1 d
C53 C 0.68916(15) -0.11013(10) 0.59908(8) 0.0207(5) Uani 1 1 d
C54 C 0.71195(15) -0.11353(10) 0.65075(8) 0.0195(5) Uani 1 1 d
C55 C 0.73827(13) -0.03791(12) 0.73772(8) 0.0181(5) Uani 1 1 d
C56 C 0.73743(14) 0.02869(12) 0.75762(7) 0.0184(5) Uani 1 1 d
C57 C 0.70764(15) 0.16267(11) 0.73405(7) 0.0205(5) Uani 1 1 d
C58 C 0.68408(15) 0.20767(10) 0.69449(8) 0.0202(5) Uani 1 1 d
C59 C 0.63961(14) 0.21452(11) 0.59323(8) 0.0185(5) Uani 1 1 d
C60 C 0.55951(13) 0.13117(12) 0.55847(8) 0.0208(5) Uani 1 1 d
C61 C 0.56049(14) 0.06731(12) 0.53909(8) 0.0210(5) Uani 1 1 d
C62 C 0.58544(14) -0.04381(11) 0.55876(8) 0.0216(5) Uani 1 1 d
C63 C 0.60840(14) -0.08661(11) 0.59668(8) 0.0217(5) Uani 1 1 d
C64 C 0.64509(14) -0.09230(10) 0.68041(8) 0.0205(5) Uani 1 1 d
C65 C 0.65799(14) -0.05470(11) 0.72320(8) 0.0202(5) Uani 1 1 d
C66 C 0.65616(15) 0.05272(11) 0.75538(7) 0.0211(5) Uani 1 1 d
C67 C 0.64130(14) 0.11886(12) 0.74370(8) 0.0227(5) Uani 1 1 d
C68 C 0.60365(14) 0.19081(11) 0.68002(8) 0.0214(5) Uani 1 1 d
C69 C 0.58178(15) 0.19391(11) 0.63022(8) 0.0220(5) Uani 1 1 d
C70 C 0.53155(14) 0.14283(12) 0.60886(8) 0.0216(5) Uani 1 1 d
C71 C 0.53325(14) 0.01188(12) 0.56921(8) 0.0226(5) Uani 1 1 d
C72 C 0.57961(14) -0.07551(11) 0.64735(8) 0.0210(5) Uani 1 1 d
C73 C 0.60645(14) 0.00103(11) 0.73437(8) 0.0213(5) Uani 1 1 d
C74 C 0.57667(14) 0.13632(11) 0.71069(8) 0.0217(5) Uani 1 1 d
C75 C 0.50532(14) 0.08956(12) 0.63791(9) 0.0231(5) Uani 1 1 d
C76 C 0.50664(14) 0.02284(12) 0.61796(9) 0.0239(5) Uani 1 1 d
C77 C 0.53087(14) -0.02206(12) 0.65766(8) 0.0232(5) Uani 1 1 d
C78 C 0.54393(14) 0.01711(12) 0.70222(8) 0.0227(5) Uani 1 1 d
C79 C 0.52878(14) 0.08653(12) 0.69003(8) 0.0233(5) Uani 1 1 d

loop_
_atom_site_aniso_label
_atom_site_aniso_U_11
_atom_site_aniso_U_22
_atom_site_aniso_U_33
_atom_site_aniso_U_23
_atom_site_aniso_U_13
_atom_site_aniso_U_12
Cl1 0.0226(3) 0.0156(3) 0.0174(3) -0.0031(2) -0.0007(2) 0.0029(2)
Cl2 0.0233(3) 0.0169(3) 0.0213(3) -0.0030(2) 0.0004(2) -0.0044(2)
Cl3 0.0294(3) 0.0247(3) 0.0122(3) -0.0006(2) -0.0068(2) 0.0001(2)
Cl4 0.0179(3) 0.0220(3) 0.0193(3) -0.0018(2) 0.0009(2) -0.0010(2)
Cl5 0.0219(3) 0.0188(3) 0.0135(3) -0.0045(2) 0.0016(2) 0.0026(2)
Cl6 0.0359(4) 0.0133(3) 0.0143(3) 0.0028(2) 0.0005(2) 0.0010(2)
Cl7 0.0223(3) 0.0173(3) 0.0135(3) -0.00470(19) 0.0004(2) -0.0018(2)
Cl8 0.0175(3) 0.0177(3) 0.0188(3) -0.00094(19) 0.0016(2) 0.0001(2)
Cl9 0.0304(3) 0.0230(3) 0.0119(3) -0.0001(2) 0.0079(2) 0.0001(2)
N1 0.0199(11) 0.0161(9) 0.0096(8) -0.0010(7) 0.0013(7) -0.0006(8)
C1 0.0212(13) 0.0155(11) 0.0077(9) -0.0020(8) 0.0010(8) 0.0006(9)
C2 0.0266(13) 0.0157(11) 0.0075(10) -0.0026(8) 0.0003(9) -0.0001(10)
C3 0.0213(13) 0.0177(11) 0.0098(10) -0.0003(8) -0.0025(9) -0.0010(9)
C4 0.0173(12) 0.0161(11) 0.0125(10) 0.0017(8) -0.0017(8) 0.0016(9)
C5 0.0178(12) 0.0139(10) 0.0099(10) 0.0000(8) -0.0008(8) 0.0048(9)
C6 0.0255(13) 0.0109(10) 0.0106(10) 0.0026(8) 0.0008(8) 0.0003(9)
C7 0.0210(12) 0.0134(10) 0.0087(9) 0.0003(8) 0.0010(8) -0.0042(9)
C8 0.0185(12) 0.0157(11) 0.0120(10) 0.0023(8) 0.0018(8) -0.0006(9)
C9 0.0194(12) 0.0173(11) 0.0101(10) 0.0003(8) 0.0040(8) 0.0011(9)
C10 0.0151(12) 0.0225(12) 0.0180(11) 0.0028(9) 0.0064(9) -0.0050(9)
C11 0.0171(12) 0.0237(12) 0.0189(11) 0.0009(9) 0.0072(9) 0.0016(10)
C12 0.0124(12) 0.0280(13) 0.0201(11) 0.0009(9) 0.0038(9) 0.0053(10)
C13 0.0101(12) 0.0297(13) 0.0219(12) 0.0014(9) -0.0019(9) -0.0001(10)
C14 0.0130(12) 0.0261(12) 0.0209(11) 0.0019(9) -0.0021(9) -0.0076(10)
C15 0.0251(13) 0.0175(11) 0.0131(10) 0.0053(8) 0.0039(9) -0.0046(10)
C16 0.0244(13) 0.0225(12) 0.0108(10) -0.0008(9) 0.0072(9) 0.0023(10)
C17 0.0205(13) 0.0219(12) 0.0198(11) 0.0001(9) 0.0036(9) 0.0102(10)
C18 0.0165(13) 0.0268(12) 0.0184(11) 0.0003(9) -0.0074(9) 0.0022(10)
C19 0.0225(13) 0.0210(12) 0.0169(11) -0.0005(9) -0.0054(9) -0.0084(10)
C20 0.0280(14) 0.0188(11) 0.0095(10) 0.0061(8) 0.0021(9) -0.0033(10)
C21 0.0270(13) 0.0222(12) 0.0061(9) 0.0036(8) 0.0048(8) -0.0003(10)
C22 0.0251(13) 0.0221(12) 0.0109(10) -0.0066(9) 0.0057(9) 0.0038(10)
C23 0.0239(13) 0.0170(11) 0.0163(11) -0.0058(9) 0.0054(9) 0.0053(10)
C24 0.0182(13) 0.0193(11) 0.0196(11) 0.0016(9) -0.0002(9) 0.0081(10)
C25 0.0192(13) 0.0231(12) 0.0194(11) 0.0042(9) -0.0046(9) 0.0078(10)
C26 0.0229(13) 0.0261(12) 0.0136(10) 0.0003(9) -0.0108(9) -0.0021(10)
C27 0.0221(13) 0.0225(12) 0.0145(10) -0.0050(9) -0.0069(9) -0.0061(10)
C28 0.0274(14) 0.0134(11) 0.0181(11) -0.0017(9) -0.0011(9) -0.0086(10)
C29 0.0236(13) 0.0127(10) 0.0191(11) 0.0033(8) 0.0021(9) -0.0049(10)
C30 0.0241(13) 0.0146(11) 0.0108(10) 0.0061(8) -0.0009(9) 0.0004(9)
C31 0.0288(14) 0.0243(12) 0.0027(9) -0.0005(8) 0.0008(8) -0.0004(10)
C32 0.0307(14) 0.0225(12) 0.0067(10) -0.0071(8) 0.0007(9) 0.0002(11)
C33 0.0336(15) 0.0100(10) 0.0193(11) -0.0052(8) 0.0029(10) 0.0029(10)
C34 0.0291(14) 0.0099(10) 0.0203(11) -0.0002(8) 0.0019(10) 0.0054(10)
C35 0.0252(13) 0.0224(12) 0.0107(10) 0.0066(9) -0.0048(9) 0.0047(10)
C36 0.0286(14) 0.0238(12) 0.0091(10) 0.0029(9) -0.0084(9) 0.0010(10)
C37 0.0327(14) 0.0197(12) 0.0126(11) -0.0067(9) -0.0053(9) -0.0060(10)
C38 0.0325(14) 0.0105(10) 0.0169(11) -0.0039(8) -0.0025(10) -0.0024(10)
C39 0.0305(14) 0.0106(10) 0.0157(11) 0.0040(8) -0.0004(9) -0.0001(10)
C40 0.0247(13) 0.0193(11) 0.0089(10) 0.0062(8) -0.0023(9) 0.0026(10)
C41 0.0279(14) 0.0251(12) 0.0047(9) 0.0019(8) -0.0044(9) -0.0009(10)
C42 0.0318(14) 0.0182(11) 0.0111(10) -0.0068(9) -0.0024(10) -0.0047(10)
C43 0.0283(14) 0.0114(11) 0.0160(11) -0.0054(9) 0.0018(9) -0.0019(9)
C44 0.0274(13) 0.0080(10) 0.0196(11) 0.0046(8) 0.0001(9) 0.0033(9)
C45 0.0322(14) 0.0139(11) 0.0118(10) 0.0062(8) -0.0006(9) 0.0027(10)
C46 0.0310(14) 0.0229(12) 0.0060(9) -0.0015(8) -0.0034(9) -0.0011(10)
C47 0.0325(14) 0.0215(12) 0.0061(9) -0.0051(8) -0.0013(9) -0.0019(11)
C48 0.0328(14) 0.0076(10) 0.0160(11) -0.0033(8) 0.0033(9) 0.0018(9)
C49 0.0289(14) 0.0103(10) 0.0168(11) 0.0027(8) 0.0008(10) 0.0036(10)
C50 0.0228(13) 0.0203(12) 0.0123(10) 0.0064(9) -0.0014(9) 0.0055(10)
C51 0.0261(14) 0.0259(12) 0.0100(10) -0.0003(9) -0.0057(9) -0.0029(10)
C52 0.0261(13) 0.0251(12) 0.0103(10) -0.0044(9) -0.0046(9) -0.0074(10)
C53 0.0300(14) 0.0120(10) 0.0202(11) -0.0036(9) 0.0002(10) -0.0050(10)
C54 0.0295(14) 0.0105(10) 0.0185(11) 0.0033(8) 0.0017(10) -0.0028(10)
C55 0.0270(13) 0.0186(11) 0.0086(10) 0.0079(8) 0.0008(9) -0.0016(10)
C56 0.0312(14) 0.0210(12) 0.0029(9) 0.0033(8) 0.0007(8) 0.0003(10)
C57 0.0331(14) 0.0211(12) 0.0073(10) -0.0058(8) 0.0037(9) 0.0028(11)
C58 0.0309(14) 0.0146(11) 0.0152(10) -0.0067(8) 0.0044(9) 0.0053(10)
C59 0.0228(13) 0.0156(11) 0.0170(11) 0.0052(9) 0.0003(9) 0.0076(10)
C60 0.0175(12) 0.0272(13) 0.0176(11) 0.0062(9) -0.0045(9) 0.0036(10)
C61 0.0170(13) 0.0302(13) 0.0158(11) 0.0038(9) -0.0077(9) -0.0023(10)
C62 0.0236(13) 0.0224(12) 0.0188(11) -0.0030(9) -0.0069(10) -0.0103(10)
C63 0.0260(14) 0.0193(11) 0.0199(11) -0.0015(9) -0.0023(10) -0.0114(10)
C64 0.0262(14) 0.0151(11) 0.0202(11) 0.0056(9) 0.0025(10) -0.0056(10)
C65 0.0299(14) 0.0173(11) 0.0134(10) 0.0074(8) 0.0032(9) -0.0043(10)
C66 0.0332(15) 0.0244(12) 0.0057(10) 0.0020(8) 0.0063(9) 0.0028(11)
C67 0.0310(14) 0.0276(13) 0.0094(10) -0.0024(9) 0.0092(9) 0.0044(11)
C68 0.0255(14) 0.0199(12) 0.0187(11) -0.0010(9) 0.0085(10) 0.0095(10)
C69 0.0242(14) 0.0182(12) 0.0235(12) 0.0022(9) 0.0021(10) 0.0109(10)
C70 0.0171(13) 0.0267(12) 0.0209(12) 0.0048(10) 0.0014(9) 0.0084(10)
C71 0.0178(13) 0.0312(13) 0.0188(11) 0.0029(10) -0.0088(9) -0.0082(11)
C72 0.0221(13) 0.0201(11) 0.0208(11) 0.0026(9) 0.0033(9) -0.0088(10)
C73 0.0241(13) 0.0254(12) 0.0143(11) 0.0059(9) 0.0080(9) -0.0020(10)
C74 0.0229(13) 0.0250(12) 0.0173(11) -0.0020(9) 0.0105(9) 0.0068(10)
C75 0.0107(12) 0.0318(13) 0.0267(12) 0.0058(10) 0.0035(9) 0.0028(10)
C76 0.0132(12) 0.0337(14) 0.0249(12) 0.0050(10) -0.0002(9) -0.0043(10)
C77 0.0206(13) 0.0283(13) 0.0207(12) 0.0045(10) 0.0035(9) -0.0086(11)
C78 0.0195(13) 0.0291(13) 0.0194(11) 0.0054(10) 0.0085(9) -0.0017(10)
C79 0.0205(13) 0.0292(13) 0.0204(11) 0.0042(10) 0.0109(9) 0.0036(11)

loop_
_atom_type_symbol
_atom_type_description
_atom_type_scat_dispersion_real
_atom_type_scat_dispersion_imag
_atom_type_scat_source
C C 0.0033 0.0016 'International Tables Vol C Tables 4.2.6.8 and 6.1.1.4'
N N 0.0061 0.0033 'International Tables Vol C Tables 4.2.6.8 and 6.1.1.4'
Cl Cl 0.1484 0.1585 'International Tables Vol C Tables 4.2.6.8 and 6.1.1.4'

loop_
_geom_angle_atom_site_label_1
_geom_angle_atom_site_label_2
_geom_angle_atom_site_label_3
_geom_angle
C9 N1 C6 110.24(17)
C9 N1 C3 111.14(18)
C6 N1 C3 110.14(16)
C2 C1 C9 110.98(19)
C2 C1 Cl1 126.76(17)
C9 C1 Cl1 122.24(17)
C1 C2 C3 111.49(19)
C1 C2 Cl2 126.97(17)
C3 C2 Cl2 121.52(18)
N1 C3 C2 102.94(18)
N1 C3 C4 104.19(17)
C2 C3 C4 117.20(18)
N1 C3 Cl3 112.74(14)
C2 C3 Cl3 110.01(14)
C4 C3 Cl3 109.55(16)
C5 C4 C3 110.67(19)
C5 C4 Cl4 126.97(17)
C3 C4 Cl4 122.32(16)
C4 C5 C6 110.84(18)
C4 C5 Cl5 126.50(18)
C6 C5 Cl5 122.64(16)
N1 C6 C5 104.16(17)
N1 C6 C7 103.94(17)
C5 C6 C7 117.65(17)
N1 C6 Cl6 112.68(15)
C5 C6 Cl6 108.92(15)
C7 C6 Cl6 109.40(15)
C8 C7 C6 110.83(18)
C8 C7 Cl7 126.64(18)
C6 C7 Cl7 122.50(16)
C7 C8 C9 110.68(19)
C7 C8 Cl8 126.98(17)
C9 C8 Cl8 122.33(16)
N1 C9 C1 103.44(18)
N1 C9 C8 104.31(17)
C1 C9 C8 117.19(17)
N1 C9 Cl9 112.51(14)
C1 C9 Cl9 109.93(14)
C8 C9 Cl9 109.28(15)
C15 C10 C11 119.4(2)
C15 C10 C14 119.4(2)
C11 C10 C14 108.42(19)
C16 C11 C10 119.7(2)
C16 C11 C12 120.3(2)
C10 C11 C12 107.43(19)
C17 C12 C11 119.4(2)
C17 C12 C13 119.7(2)
C11 C12 C13 108.3(2)
C18 C13 C14 119.7(2)
C18 C13 C12 119.5(2)
C14 C13 C12 107.81(19)
C19 C14 C13 119.5(2)
C19 C14 C10 120.2(2)
C13 C14 C10 108.02(19)
C10 C15 C29 120.2(2)
C10 C15 C20 120.3(2)
C29 C15 C20 106.9(2)
C11 C16 C22 120.0(2)
C11 C16 C21 120.8(2)
C22 C16 C21 106.3(2)
C12 C17 C23 120.2(2)
C12 C17 C24 120.4(2)
C23 C17 C24 107.1(2)
C13 C18 C25 120.8(2)
C13 C18 C26 120.5(2)
C25 C18 C26 106.1(2)
C14 C19 C28 119.9(2)
C14 C19 C27 120.4(2)
C28 C19 C27 106.7(2)
C21 C20 C30 119.6(2)
C21 C20 C15 120.3(2)
C30 C20 C15 108.83(19)
C20 C21 C16 119.6(2)
C20 C21 C31 119.5(2)
C16 C21 C31 109.38(19)
C23 C22 C16 119.4(2)
C23 C22 C32 120.3(2)
C16 C22 C32 109.0(2)
C22 C23 C17 120.7(2)
C22 C23 C33 118.9(2)
C17 C23 C33 108.69(19)
C25 C24 C34 120.0(2)
C25 C24 C17 120.1(2)
C34 C24 C17 108.53(19)
C24 C25 C18 119.5(2)
C24 C25 C35 119.1(2)
C18 C25 C35 109.4(2)
C27 C26 C18 119.8(2)
C27 C26 C36 119.7(2)
C18 C26 C36 109.1(2)
C26 C27 C37 119.7(2)
C26 C27 C19 120.0(2)
C37 C27 C19 108.8(2)
C29 C28 C19 120.2(2)
C29 C28 C38 118.9(2)
C19 C28 C38 108.90(19)
C28 C29 C15 120.1(2)
C28 C29 C39 120.0(2)
C15 C29 C39 108.48(19)
C40 C30 C39 121.6(2)
C40 C30 C20 121.9(2)
C39 C30 C20 107.6(2)
C41 C31 C32 121.4(2)
C41 C31 C21 122.1(2)
C32 C31 C21 107.2(2)
C42 C32 C31 120.2(2)
C42 C32 C22 122.0(2)
C31 C32 C22 108.1(2)
C43 C33 C34 121.8(2)
C43 C33 C23 121.6(2)
C34 C33 C23 107.7(2)
C44 C34 C33 120.7(2)
C44 C34 C24 121.9(2)
C33 C34 C24 107.9(2)
C45 C35 C36 120.6(2)
C45 C35 C25 122.3(2)
C36 C35 C25 107.6(2)
C46 C36 C35 121.1(2)
C46 C36 C26 121.7(2)
C35 C36 C26 107.8(2)
C47 C37 C38 120.0(2)
C47 C37 C27 122.6(2)
C38 C37 C27 108.3(2)
C48 C38 C37 121.8(2)
C48 C38 C28 122.0(2)
C37 C38 C28 107.3(2)
C49 C39 C30 120.8(2)
C49 C39 C29 122.0(2)
C30 C39 C29 108.2(2)
C30 C40 C50 116.4(2)
C30 C40 C41 118.3(2)
C50 C40 C41 118.6(2)
C31 C41 C51 117.0(2)
C31 C41 C40 118.2(2)
C51 C41 C40 117.8(2)
C32 C42 C52 117.2(2)
C32 C42 C43 117.8(2)
C52 C42 C43 118.8(2)
C33 C43 C53 116.3(2)
C33 C43 C42 119.2(2)
C53 C43 C42 117.7(2)
C34 C44 C54 116.9(2)
C34 C44 C45 118.5(2)
C54 C44 C45 118.0(2)
C55 C45 C35 117.3(2)
C55 C45 C44 118.1(2)
C35 C45 C44 117.8(2)
C56 C46 C36 117.2(2)
C56 C46 C47 117.6(2)
C36 C46 C47 118.6(2)
C57 C47 C37 117.7(2)
C57 C47 C46 118.1(2)
C37 C47 C46 117.3(2)
C38 C48 C58 116.8(2)
C38 C48 C49 118.8(2)
C58 C48 C49 117.8(2)
C59 C49 C39 116.7(2)
C59 C49 C48 119.0(2)
C39 C49 C48 117.9(2)
C40 C50 C59 120.6(2)
C40 C50 C60 122.0(2)
C59 C50 C60 108.09(19)
C52 C51 C41 120.2(2)
C52 C51 C61 108.2(2)
C41 C51 C61 122.1(2)
C51 C52 C42 121.4(2)
C51 C52 C62 107.7(2)
C42 C52 C62 121.5(2)
C43 C53 C63 122.3(2)
C43 C53 C54 120.8(2)
C63 C53 C54 108.05(19)
C44 C54 C53 121.2(2)
C44 C54 C64 122.2(2)
C53 C54 C64 108.1(2)
C45 C55 C56 120.7(2)
C45 C55 C65 122.2(2)
C56 C55 C65 107.8(2)
C46 C56 C55 120.7(2)
C46 C56 C66 122.5(2)
C55 C56 C66 107.5(2)
C47 C57 C67 123.2(2)
C47 C57 C58 120.7(2)
C67 C57 C58 107.2(2)
C48 C58 C57 120.7(2)
C48 C58 C68 122.0(2)
C57 C58 C68 108.1(2)
C49 C59 C50 121.5(2)
C49 C59 C69 121.6(2)
C50 C59 C69 107.6(2)
C61 C60 C50 119.4(2)
C61 C60 C70 120.3(2)
C50 C60 C70 108.5(2)
C60 C61 C71 119.5(2)
C60 C61 C51 119.8(2)
C71 C61 C51 108.8(2)
C63 C62 C71 120.1(2)
C63 C62 C52 119.6(2)
C71 C62 C52 108.7(2)
C62 C63 C53 119.8(2)
C62 C63 C72 120.0(2)
C53 C63 C72 108.71(19)
C65 C64 C54 119.5(2)
C65 C64 C72 120.0(2)
C54 C64 C72 108.77(19)
C64 C65 C73 119.6(2)
C64 C65 C55 119.6(2)
C73 C65 C55 109.2(2)
C67 C66 C73 119.2(2)
C67 C66 C56 119.8(2)
C73 C66 C56 109.1(2)
C66 C67 C57 118.7(2)
C66 C67 C74 120.4(2)
C57 C67 C74 109.11(19)
C69 C68 C74 120.1(2)
C69 C68 C58 119.7(2)
C74 C68 C58 108.5(2)
C68 C69 C70 120.5(2)
C68 C69 C59 119.6(2)
C70 C69 C59 108.7(2)
C75 C70 C69 120.1(2)
C75 C70 C60 120.3(2)
C69 C70 C60 107.1(2)
C76 C71 C62 119.8(2)
C76 C71 C61 120.4(2)
C62 C71 C61 106.6(2)
C77 C72 C64 120.6(2)
C77 C72 C63 120.2(2)
C64 C72 C63 106.4(2)
C78 C73 C65 120.1(2)
C78 C73 C66 121.0(2)
C65 C73 C66 106.4(2)
C79 C74 C68 119.5(2)
C79 C74 C67 120.6(2)
C68 C74 C67 107.2(2)
C70 C75 C76 119.6(2)
C70 C75 C79 119.0(2)
C76 C75 C79 108.5(2)
C71 C76 C75 119.9(2)
C71 C76 C77 120.1(2)
C75 C76 C77 107.5(2)
C72 C77 C78 119.7(2)
C72 C77 C76 119.9(2)
C78 C77 C76 108.6(2)
C73 C78 C79 119.5(2)
C73 C78 C77 120.1(2)
C79 C78 C77 107.6(2)
C74 C79 C78 119.3(2)
C74 C79 C75 120.7(2)
C78 C79 C75 107.8(2)

loop_
_geom_bond_atom_site_label_1
_geom_bond_atom_site_label_2
_geom_bond_distance
Cl1 C1 1.692(2)
Cl2 C2 1.696(2)
Cl3 C3 1.819(2)
Cl4 C4 1.706(2)
Cl5 C5 1.699(2)
Cl6 C6 1.802(2)
Cl7 C7 1.700(2)
Cl8 C8 1.705(2)
Cl9 C9 1.821(2)
N1 C9 1.457(3)
N1 C6 1.460(3)
N1 C3 1.463(3)
C1 C2 1.325(3)
C1 C9 1.495(3)
C2 C3 1.496(3)
C3 C4 1.513(3)
C4 C5 1.324(3)
C5 C6 1.513(3)
C6 C7 1.515(3)
C7 C8 1.321(3)
C8 C9 1.510(3)
C10 C15 1.391(3)
C10 C11 1.444(3)
C10 C14 1.458(3)
C11 C16 1.393(3)
C11 C12 1.453(3)
C12 C17 1.375(3)
C12 C13 1.458(3)
C13 C18 1.394(3)
C13 C14 1.438(3)
C14 C19 1.394(3)
C15 C29 1.445(3)
C15 C20 1.451(3)
C16 C22 1.434(3)
C16 C21 1.441(3)
C17 C23 1.441(3)
C17 C24 1.455(3)
C18 C25 1.437(3)
C18 C26 1.448(3)
C19 C28 1.436(3)
C19 C27 1.454(3)
C20 C21 1.373(3)
C20 C30 1.449(3)
C21 C31 1.443(3)
C22 C23 1.390(3)
C22 C32 1.444(3)
C23 C33 1.454(3)
C24 C25 1.386(3)
C24 C34 1.445(3)
C25 C35 1.455(3)
C26 C27 1.369(3)
C26 C36 1.451(3)
C27 C37 1.437(3)
C28 C29 1.394(3)
C28 C38 1.458(3)
C29 C39 1.453(3)
C30 C40 1.415(3)
C30 C39 1.434(3)
C31 C41 1.418(3)
C31 C32 1.427(3)
C32 C42 1.413(3)
C33 C43 1.414(3)
C33 C34 1.442(3)
C34 C44 1.415(3)
C35 C45 1.414(3)
C35 C36 1.421(3)
C36 C46 1.413(3)
C37 C47 1.421(3)
C37 C38 1.434(3)
C38 C48 1.412(3)
C39 C49 1.417(3)
C40 C50 1.424(3)
C40 C41 1.458(3)
C41 C51 1.424(3)
C42 C52 1.422(3)
C42 C43 1.470(3)
C43 C53 1.429(3)
C44 C54 1.420(3)
C44 C45 1.482(3)
C45 C55 1.414(3)
C46 C56 1.413(3)
C46 C47 1.472(3)
C47 C57 1.409(3)
C48 C58 1.416(3)
C48 C49 1.481(3)
C49 C59 1.410(3)
C50 C59 1.439(3)
C50 C60 1.445(3)
C51 C52 1.420(3)
C51 C61 1.448(3)
C52 C62 1.456(3)
C53 C63 1.440(3)
C53 C54 1.442(3)
C54 C64 1.443(3)
C55 C56 1.431(3)
C55 C65 1.447(3)
C56 C66 1.451(3)
C57 C67 1.442(3)
C57 C58 1.446(3)
C58 C68 1.449(3)
C59 C69 1.451(3)
C60 C61 1.375(3)
C60 C70 1.452(3)
C61 C71 1.444(3)
C62 C63 1.384(3)
C62 C71 1.443(3)
C63 C72 1.462(3)
C64 C65 1.389(3)
C64 C72 1.455(3)
C65 C73 1.441(3)
C66 C67 1.378(3)
C66 C73 1.442(3)
C67 C74 1.447(3)
C68 C69 1.389(3)
C68 C74 1.437(3)
C69 C70 1.443(3)
C70 C75 1.390(3)
C71 C76 1.402(3)
C72 C77 1.373(3)
C73 C78 1.399(3)
C74 C79 1.394(3)
C75 C76 1.434(3)
C75 C79 1.456(3)
C76 C77 1.451(3)
C77 C78 1.446(3)
C78 C79 1.444(3)

loop_
_geom_torsion_atom_site_label_1
_geom_torsion_atom_site_label_2
_geom_torsion_atom_site_label_3
_geom_torsion_atom_site_label_4
_geom_torsion
C9 C1 C2 C3 0.0(2)
Cl1 C1 C2 C3 -178.65(15)
C9 C1 C2 Cl2 178.24(16)
Cl1 C1 C2 Cl2 -0.5(3)
C9 N1 C3 C2 -0.4(2)
C6 N1 C3 C2 -122.87(17)
C9 N1 C3 C4 122.40(18)
C6 N1 C3 C4 -0.1(2)
C9 N1 C3 Cl3 -118.89(16)
C6 N1 C3 Cl3 118.64(16)
C1 C2 C3 N1 0.2(2)
Cl2 C2 C3 N1 -178.09(14)
C1 C2 C3 C4 -113.4(2)
Cl2 C2 C3 C4 68.3(2)
C1 C2 C3 Cl3 120.61(17)
Cl2 C2 C3 Cl3 -57.7(2)
N1 C3 C4 C5 0.5(2)
C2 C3 C4 C5 113.4(2)
Cl3 C3 C4 C5 -120.41(17)
N1 C3 C4 Cl4 178.35(14)
C2 C3 C4 Cl4 -68.7(2)
Cl3 C3 C4 Cl4 57.5(2)
C3 C4 C5 C6 -0.7(2)
Cl4 C4 C5 C6 -178.43(16)
C3 C4 C5 Cl5 177.86(15)
Cl4 C4 C5 Cl5 0.1(3)
C9 N1 C6 C5 -123.29(17)
C3 N1 C6 C5 -0.3(2)
C9 N1 C6 C7 0.5(2)
C3 N1 C6 C7 123.47(18)
C9 N1 C6 Cl6 118.81(16)
C3 N1 C6 Cl6 -118.19(16)
C4 C5 C6 N1 0.6(2)
Cl5 C5 C6 N1 -177.99(14)
C4 C5 C6 C7 -113.8(2)
Cl5 C5 C6 C7 67.6(2)
C4 C5 C6 Cl6 121.05(17)
Cl5 C5 C6 Cl6 -57.5(2)
N1 C6 C7 C8 -0.5(2)
C5 C6 C7 C8 113.9(2)
Cl6 C6 C7 C8 -121.12(17)
N1 C6 C7 Cl7 177.60(14)
C5 C6 C7 Cl7 -67.9(2)
Cl6 C6 C7 Cl7 57.0(2)
C6 C7 C8 C9 0.4(2)
Cl7 C7 C8 C9 -177.64(15)
C6 C7 C8 Cl8 179.58(16)
Cl7 C7 C8 Cl8 1.5(3)
C6 N1 C9 C1 122.84(17)
C3 N1 C9 C1 0.4(2)
C6 N1 C9 C8 -0.3(2)
C3 N1 C9 C8 -122.66(17)
C6 N1 C9 Cl9 -118.59(16)
C3 N1 C9 Cl9 119.01(16)
C2 C1 C9 N1 -0.3(2)
Cl1 C1 C9 N1 178.47(14)
C2 C1 C9 C8 113.8(2)
Cl1 C1 C9 C8 -67.4(2)
C2 C1 C9 Cl9 -120.64(16)
Cl1 C1 C9 Cl9 58.1(2)
C7 C8 C9 N1 -0.1(2)
Cl8 C8 C9 N1 -179.32(14)
C7 C8 C9 C1 -113.7(2)
Cl8 C8 C9 C1 67.0(2)
C7 C8 C9 Cl9 120.41(17)
Cl8 C8 C9 Cl9 -58.8(2)
C15 C10 C11 C16 0.4(3)
C14 C10 C11 C16 141.8(2)
C15 C10 C11 C12 -141.5(2)
C14 C10 C11 C12 -0.1(2)
C16 C11 C12 C17 -0.1(3)
C10 C11 C12 C17 141.5(2)
C16 C11 C12 C13 -141.8(2)
C10 C11 C12 C13 -0.1(2)
C17 C12 C13 C18 0.1(3)
C11 C12 C13 C18 141.6(2)
C17 C12 C13 C14 -141.2(2)
C11 C12 C13 C14 0.4(3)
C18 C13 C14 C19 0.7(3)
C12 C13 C14 C19 141.8(2)
C18 C13 C14 C10 -141.6(2)
C12 C13 C14 C10 -0.5(3)
C15 C10 C14 C19 -0.3(3)
C11 C10 C14 C19 -141.6(2)
C15 C10 C14 C13 141.8(2)
C11 C10 C14 C13 0.4(3)
C11 C10 C15 C29 137.0(2)
C14 C10 C15 C29 -0.2(3)
C11 C10 C15 C20 0.2(3)
C14 C10 C15 C20 -137.0(2)
C10 C11 C16 C22 -136.9(2)
C12 C11 C16 C22 0.2(3)
C10 C11 C16 C21 -0.6(3)
C12 C11 C16 C21 136.4(2)
C11 C12 C17 C23 0.2(3)
C13 C12 C17 C23 137.6(2)
C11 C12 C17 C24 -137.3(2)
C13 C12 C17 C24 0.1(3)
C14 C13 C18 C25 136.7(2)
C12 C13 C18 C25 0.0(3)
C14 C13 C18 C26 0.1(3)
C12 C13 C18 C26 -136.6(2)
C13 C14 C19 C28 -137.3(2)
C10 C14 C19 C28 0.4(3)
C13 C14 C19 C27 -1.1(3)
C10 C14 C19 C27 136.6(2)
C10 C15 C20 C21 -0.5(3)
C29 C15 C20 C21 -142.3(2)
C10 C15 C20 C30 143.0(2)
C29 C15 C20 C30 1.2(2)
C30 C20 C21 C16 -139.3(2)
C15 C20 C21 C16 0.3(3)
C30 C20 C21 C31 0.1(3)
C15 C20 C21 C31 139.7(2)
C11 C16 C21 C20 0.3(3)
C22 C16 C21 C20 141.7(2)
C11 C16 C21 C31 -142.8(2)
C22 C16 C21 C31 -1.4(2)
C11 C16 C22 C23 -0.4(3)
C21 C16 C22 C23 -142.2(2)
C11 C16 C22 C32 143.3(2)
C21 C16 C22 C32 1.5(2)
C16 C22 C23 C17 0.5(3)
C32 C22 C23 C17 -139.1(2)
C16 C22 C23 C33 139.4(2)
C32 C22 C23 C33 -0.2(3)
C12 C17 C23 C22 -0.5(3)
C24 C17 C23 C22 142.0(2)
C12 C17 C23 C33 -143.0(2)
C24 C17 C23 C33 -0.5(2)
C12 C17 C24 C25 -0.4(3)
C23 C17 C24 C25 -142.8(2)
C12 C17 C24 C34 143.2(2)
C23 C17 C24 C34 0.8(2)
C34 C24 C25 C18 -138.9(2)
C17 C24 C25 C18 0.5(3)
C34 C24 C25 C35 -0.2(3)
C17 C24 C25 C35 139.3(2)
C13 C18 C25 C24 -0.3(3)
C26 C18 C25 C24 141.6(2)
C13 C18 C25 C35 -142.7(2)
C26 C18 C25 C35 -0.7(2)
C13 C18 C26 C27 -0.4(3)
C25 C18 C26 C27 -142.5(2)
C13 C18 C26 C36 143.0(2)
C25 C18 C26 C36 0.9(2)
C18 C26 C27 C37 139.2(2)
C36 C26 C27 C37 -0.4(3)
C18 C26 C27 C19 0.0(3)
C36 C26 C27 C19 -139.6(2)
C14 C19 C27 C26 0.8(3)
C28 C19 C27 C26 142.0(2)
C14 C19 C27 C37 -142.4(2)
C28 C19 C27 C37 -1.2(2)
C14 C19 C28 C29 -0.1(3)
C27 C19 C28 C29 -141.5(2)
C14 C19 C28 C38 142.2(2)
C27 C19 C28 C38 0.8(2)
C19 C28 C29 C15 -0.4(3)
C38 C28 C29 C15 -139.0(2)
C19 C28 C29 C39 138.9(2)
C38 C28 C29 C39 0.3(3)
C10 C15 C29 C28 0.5(3)
C20 C15 C29 C28 142.4(2)
C10 C15 C29 C39 -143.0(2)
C20 C15 C29 C39 -1.1(2)
C21 C20 C30 C40 -4.7(3)
C15 C20 C30 C40 -148.46(19)
C21 C20 C30 C39 142.9(2)
C15 C20 C30 C39 -0.9(2)
C20 C21 C31 C41 4.7(3)
C16 C21 C31 C41 147.80(19)
C20 C21 C31 C32 -142.4(2)
C16 C21 C31 C32 0.8(2)
C41 C31 C32 C42 -0.6(3)
C21 C31 C32 C42 146.8(2)
C41 C31 C32 C22 -147.1(2)
C21 C31 C32 C22 0.2(2)
C23 C22 C32 C42 -3.6(3)
C16 C22 C32 C42 -146.9(2)
C23 C22 C32 C31 142.2(2)
C16 C22 C32 C31 -1.1(2)
C22 C23 C33 C43 4.4(3)
C17 C23 C33 C43 147.7(2)
C22 C23 C33 C34 -143.3(2)
C17 C23 C33 C34 0.0(2)
C43 C33 C34 C44 -0.1(3)
C23 C33 C34 C44 147.5(2)
C43 C33 C34 C24 -147.1(2)
C23 C33 C34 C24 0.5(2)
C25 C24 C34 C44 -3.7(3)
C17 C24 C34 C44 -147.3(2)
C25 C24 C34 C33 142.8(2)
C17 C24 C34 C33 -0.8(2)
C24 C25 C35 C45 4.2(3)
C18 C25 C35 C45 146.8(2)
C24 C25 C35 C36 -142.3(2)
C18 C25 C35 C36 0.3(2)
C45 C35 C36 C46 0.2(3)
C25 C35 C36 C46 147.4(2)
C45 C35 C36 C26 -146.87(19)
C25 C35 C36 C26 0.3(2)
C27 C26 C36 C46 -4.1(3)
C18 C26 C36 C46 -147.6(2)
C27 C26 C36 C35 142.7(2)
C18 C26 C36 C35 -0.8(2)
C26 C27 C37 C47 4.6(3)
C19 C27 C37 C47 147.9(2)
C26 C27 C37 C38 -142.1(2)
C19 C27 C37 C38 1.2(2)
C47 C37 C38 C48 -0.7(3)
C27 C37 C38 C48 147.1(2)
C47 C37 C38 C28 -148.5(2)
C27 C37 C38 C28 -0.7(2)
C29 C28 C38 C48 -4.9(3)
C19 C28 C38 C48 -147.8(2)
C29 C28 C38 C37 142.8(2)
C19 C28 C38 C37 -0.1(2)
C40 C30 C39 C49 0.3(3)
C20 C30 C39 C49 -147.5(2)
C40 C30 C39 C29 147.9(2)
C20 C30 C39 C29 0.2(2)
C28 C29 C39 C49 4.2(3)
C15 C29 C39 C49 147.8(2)
C28 C29 C39 C30 -143.0(2)
C15 C29 C39 C30 0.6(2)
C39 C30 C40 C50 12.3(3)
C20 C30 C40 C50 155.50(19)
C39 C30 C40 C41 -138.7(2)
C20 C30 C40 C41 4.5(3)
C32 C31 C41 C51 -12.5(3)
C21 C31 C41 C51 -154.93(19)
C32 C31 C41 C40 137.7(2)
C21 C31 C41 C40 -4.7(3)
C30 C40 C41 C31 0.1(3)
C50 C40 C41 C31 -150.2(2)
C30 C40 C41 C51 150.1(2)
C50 C40 C41 C51 -0.2(3)
C31 C32 C42 C52 13.4(3)
C22 C32 C42 C52 155.2(2)
C31 C32 C42 C43 -138.7(2)
C22 C32 C42 C43 3.2(3)
C34 C33 C43 C53 -12.1(3)
C23 C33 C43 C53 -155.36(19)
C34 C33 C43 C42 138.4(2)
C23 C33 C43 C42 -4.8(3)
C32 C42 C43 C33 1.0(3)
C52 C42 C43 C33 -150.6(2)
C32 C42 C43 C53 151.1(2)
C52 C42 C43 C53 -0.5(3)
C33 C34 C44 C54 12.3(3)
C24 C34 C44 C54 154.6(2)
C33 C34 C44 C45 -138.8(2)
C24 C34 C44 C45 3.6(3)
C36 C35 C45 C55 -12.7(3)
C25 C35 C45 C55 -155.0(2)
C36 C35 C45 C44 138.0(2)
C25 C35 C45 C44 -4.3(3)
C34 C44 C45 C55 150.9(2)
C54 C44 C45 C55 0.1(3)
C34 C44 C45 C35 0.4(3)
C54 C44 C45 C35 -150.36(19)
C35 C36 C46 C56 12.5(3)
C26 C36 C46 C56 155.03(19)
C35 C36 C46 C47 -138.2(2)
C26 C36 C46 C47 4.3(3)
C38 C37 C47 C57 -11.7(3)
C27 C37 C47 C57 -154.79(19)
C38 C37 C47 C46 138.8(2)
C27 C37 C47 C46 -4.2(3)
C56 C46 C47 C57 -0.4(3)
C36 C46 C47 C57 150.26(19)
C56 C46 C47 C37 -150.8(2)
C36 C46 C47 C37 -0.2(3)
C37 C38 C48 C58 12.8(3)
C28 C38 C48 C58 156.0(2)
C37 C38 C48 C49 -138.2(2)
C28 C38 C48 C49 4.9(3)
C30 C39 C49 C59 -12.8(3)
C29 C39 C49 C59 -156.0(2)
C30 C39 C49 C48 139.0(2)
C29 C39 C49 C48 -4.2(3)
C38 C48 C49 C59 150.8(2)
C58 C48 C49 C59 0.0(3)
C38 C48 C49 C39 -0.3(3)
C58 C48 C49 C39 -151.1(2)
C30 C40 C50 C59 -12.3(3)
C41 C40 C50 C59 138.5(2)
C30 C40 C50 C60 -154.96(19)
C41 C40 C50 C60 -4.1(3)
C31 C41 C51 C52 12.5(3)
C40 C41 C51 C52 -137.8(2)
C31 C41 C51 C61 154.9(2)
C40 C41 C51 C61 4.5(3)
C41 C51 C52 C42 0.3(3)
C61 C51 C52 C42 -146.7(2)
C41 C51 C52 C62 147.2(2)
C61 C51 C52 C62 0.2(2)
C32 C42 C52 C51 -13.4(3)
C43 C42 C52 C51 138.4(2)
C32 C42 C52 C62 -155.7(2)
C43 C42 C52 C62 -3.9(3)
C33 C43 C53 C63 155.7(2)
C42 C43 C53 C63 4.6(3)
C33 C43 C53 C54 12.3(3)
C42 C43 C53 C54 -138.7(2)
C34 C44 C54 C53 -12.0(3)
C45 C44 C54 C53 139.2(2)
C34 C44 C54 C64 -156.1(2)
C45 C44 C54 C64 -4.9(3)
C43 C53 C54 C44 -0.4(3)
C63 C53 C54 C44 -148.3(2)
C43 C53 C54 C64 148.1(2)
C63 C53 C54 C64 0.2(2)
C35 C45 C55 C56 12.5(3)
C44 C45 C55 C56 -138.2(2)
C35 C45 C55 C65 155.0(2)
C44 C45 C55 C65 4.4(3)
C36 C46 C56 C55 -12.7(3)
C47 C46 C56 C55 138.4(2)
C36 C46 C56 C66 -154.9(2)
C47 C46 C56 C66 -3.9(3)
C45 C55 C56 C46 0.3(3)
C65 C55 C56 C46 -147.0(2)
C45 C55 C56 C66 147.4(2)
C65 C55 C56 C66 0.1(2)
C37 C47 C57 C67 154.7(2)
C46 C47 C57 C67 4.4(3)
C37 C47 C57 C58 11.8(3)
C46 C47 C57 C58 -138.5(2)
C38 C48 C58 C57 -12.7(3)
C49 C48 C58 C57 138.7(2)
C38 C48 C58 C68 -155.4(2)
C49 C48 C58 C68 -4.0(3)
C47 C57 C58 C48 0.5(3)
C67 C57 C58 C48 -147.6(2)
C47 C57 C58 C68 147.8(2)
C67 C57 C58 C68 -0.3(2)
C39 C49 C59 C50 12.7(3)
C48 C49 C59 C50 -138.7(2)
C39 C49 C59 C69 155.2(2)
C48 C49 C59 C69 3.8(3)
C40 C50 C59 C49 -0.1(3)
C60 C50 C59 C49 147.1(2)
C40 C50 C59 C69 -147.2(2)
C60 C50 C59 C69 0.0(2)
C40 C50 C60 C61 4.1(3)
C59 C50 C60 C61 -142.5(2)
C40 C50 C60 C70 147.1(2)
C59 C50 C60 C70 0.5(2)
C50 C60 C61 C71 138.8(2)
C70 C60 C61 C71 0.2(3)
C50 C60 C61 C51 0.3(3)
C70 C60 C61 C51 -138.4(2)
C52 C51 C61 C60 141.6(2)
C41 C51 C61 C60 -4.6(3)
C52 C51 C61 C71 -0.9(2)
C41 C51 C61 C71 -147.2(2)
C51 C52 C62 C63 -142.6(2)
C42 C52 C62 C63 4.3(3)
C51 C52 C62 C71 0.6(2)
C42 C52 C62 C71 147.5(2)
C71 C62 C63 C53 -139.1(2)
C52 C62 C63 C53 -0.1(3)
C71 C62 C63 C72 0.2(3)
C52 C62 C63 C72 139.2(2)
C43 C53 C63 C62 -4.4(3)
C54 C53 C63 C62 142.9(2)
C43 C53 C63 C72 -147.8(2)
C54 C53 C63 C72 -0.4(2)
C44 C54 C64 C65 5.2(3)
C53 C54 C64 C65 -142.9(2)
C44 C54 C64 C72 148.2(2)
C53 C54 C64 C72 0.1(2)
C54 C64 C65 C73 138.6(2)
C72 C64 C65 C73 -0.3(3)
C54 C64 C65 C55 -0.6(3)
C72 C64 C65 C55 -139.5(2)
C45 C55 C65 C64 -4.2(3)
C56 C55 C65 C64 142.5(2)
C45 C55 C65 C73 -147.2(2)
C56 C55 C65 C73 -0.5(2)
C46 C56 C66 C67 4.2(3)
C55 C56 C66 C67 -142.3(2)
C46 C56 C66 C73 146.76(19)
C55 C56 C66 C73 0.3(2)
C73 C66 C67 C57 -139.0(2)
C56 C66 C67 C57 -0.1(3)
C73 C66 C67 C74 -0.1(3)
C56 C66 C67 C74 138.8(2)
C47 C57 C67 C66 -4.2(3)
C58 C57 C67 C66 142.9(2)
C47 C57 C67 C74 -147.35(19)
C58 C57 C67 C74 -0.2(2)
C48 C58 C68 C69 4.3(3)
C57 C58 C68 C69 -142.4(2)
C48 C58 C68 C74 147.5(2)
C57 C58 C68 C74 0.7(2)
C74 C68 C69 C70 0.3(3)
C58 C68 C69 C70 139.3(2)
C74 C68 C69 C59 -139.4(2)
C58 C68 C69 C59 -0.5(3)
C49 C59 C69 C68 -3.6(3)
C50 C59 C69 C68 143.4(2)
C49 C59 C69 C70 -147.6(2)
C50 C59 C69 C70 -0.6(2)
C68 C69 C70 C75 -0.7(3)
C59 C69 C70 C75 142.9(2)
C68 C69 C70 C60 -142.8(2)
C59 C69 C70 C60 0.9(2)
C61 C60 C70 C75 -0.2(3)
C50 C60 C70 C75 -142.8(2)
C61 C60 C70 C69 141.8(2)
C50 C60 C70 C69 -0.8(2)
C63 C62 C71 C76 0.7(3)
C52 C62 C71 C76 -142.3(2)
C63 C62 C71 C61 141.8(2)
C52 C62 C71 C61 -1.2(2)
C60 C61 C71 C76 -0.6(3)
C51 C61 C71 C76 142.1(2)
C60 C61 C71 C62 -141.4(2)
C51 C61 C71 C62 1.3(2)
C65 C64 C72 C77 0.9(3)
C54 C64 C72 C77 -141.9(2)
C65 C64 C72 C63 142.5(2)
C54 C64 C72 C63 -0.4(2)
C62 C63 C72 C77 -1.1(3)
C53 C63 C72 C77 142.2(2)
C62 C63 C72 C64 -142.8(2)
C53 C63 C72 C64 0.5(2)
C64 C65 C73 C78 -0.1(3)
C55 C65 C73 C78 143.0(2)
C64 C65 C73 C66 -142.3(2)
C55 C65 C73 C66 0.7(2)
C67 C66 C73 C78 0.4(3)
C56 C66 C73 C78 -142.4(2)
C67 C66 C73 C65 142.2(2)
C56 C66 C73 C65 -0.6(2)
C69 C68 C74 C79 0.3(3)
C58 C68 C74 C79 -142.7(2)
C69 C68 C74 C67 142.2(2)
C58 C68 C74 C67 -0.9(2)
C66 C67 C74 C79 -0.3(3)
C57 C67 C74 C79 142.1(2)
C66 C67 C74 C68 -141.7(2)
C57 C67 C74 C68 0.7(2)
C69 C70 C75 C76 -136.6(2)
C60 C70 C75 C76 0.5(3)
C69 C70 C75 C79 0.5(3)
C60 C70 C75 C79 137.5(2)
C62 C71 C76 C75 136.7(2)
C61 C71 C76 C75 0.9(3)
C62 C71 C76 C77 -0.6(3)
C61 C71 C76 C77 -136.4(2)
C70 C75 C76 C71 -0.9(3)
C79 C75 C76 C71 -142.0(2)
C70 C75 C76 C77 141.1(2)
C79 C75 C76 C77 0.1(3)
C64 C72 C77 C78 -1.1(3)
C63 C72 C77 C78 -137.4(2)
C64 C72 C77 C76 137.5(2)
C63 C72 C77 C76 1.2(3)
C71 C76 C77 C72 -0.3(3)
C75 C76 C77 C72 -142.3(2)
C71 C76 C77 C78 142.4(2)
C75 C76 C77 C78 0.4(3)
C65 C73 C78 C79 -137.0(2)
C66 C73 C78 C79 -0.2(3)
C65 C73 C78 C77 -0.1(3)
C66 C73 C78 C77 136.7(2)
C72 C77 C78 C73 0.7(3)
C76 C77 C78 C73 -142.1(2)
C72 C77 C78 C79 142.1(2)
C76 C77 C78 C79 -0.7(3)
C68 C74 C79 C78 137.2(2)
C67 C74 C79 C78 0.5(3)
C68 C74 C79 C75 -0.6(3)
C67 C74 C79 C75 -137.3(2)
C73 C78 C79 C74 -0.2(3)
C77 C78 C79 C74 -141.9(2)
C73 C78 C79 C75 142.4(2)
C77 C78 C79 C75 0.8(3)
C70 C75 C79 C74 0.2(3)
C76 C75 C79 C74 141.5(2)
C70 C75 C79 C78 -141.8(2)
C76 C75 C79 C78 -0.5(3)
